data_2021619
loop_
_publ_author_name
'Bimoussa, Abdoullah'
'Koumya, Yassine'
'Abouelfida, Abdesselam'
'Ait Itto, Moulay Youssef'
'Benyaich, Abdelaziz'
'Mentre, Olivier'
'Ketatni, El Mostafa'
'Auhmani, Aziz'
'Auhmani, Abdelwahed'

_publ_section_title
;
 Hemisynthesis, crystal structure and inhibitory effect of sesquiterpenic
 thiosemicarbazones and thiazolidin-4-ones on the corrosion behaviour of
 stainless steel in 1<i>M</i> H~2~SO~4~ solution
;
_journal_coeditor_code YO3060
_journal_issue 6
_journal_name_full 'Acta Crystallographica Section C'
_journal_page_first
;
;
_journal_paper_doi 10.1107/S2053229619005631
_journal_volume 75
_journal_year 2019
_chemical_formula_iupac 'C23 H31 Cl2 N3 O3 S'
_chemical_formula_moiety 'C23 H31 Cl2 N3 O3 S'
_chemical_formula_sum 'C23 H31 Cl2 N3 O3 S'
_chemical_formula_weight 500.47
_chemical_name_systematic
;Ethyl
2-{(<i>Z</i>)-2-{(<i>Z</i>)-[(1a<i>R</i>,5a<i>R</i>,9a<i>S</i>)-1,1-dichloro-1a,5,5,7-tetramethyl-1a,2,3,4,5,5a,8,9-octahydro-1<i>H</i>-benzo[<i>a</i>]cyclopropa[<i>b</i>][7]annulen-8-ylidene]hydrazono}-4-oxothiazolidin-3-yl)acetate
;
_space_group_crystal_system orthorhombic
_space_group_IT_number 19
_space_group_name_Hall 'P 2ac 2ab'
_space_group_name_H-M_alt 'P 21 21 21'
_symmetry_space_group_name_Hall 'P 2ac 2ab'
_symmetry_space_group_name_H-M 'P 21 21 21'
_atom_sites_solution_hydrogens geom
_audit_creation_method SHELXL-2014/7
_cell_angle_alpha 90
_cell_angle_beta 90
_cell_angle_gamma 90
_cell_formula_units_Z 4
_cell_length_a 10.2769(7)
_cell_length_b 12.2445(7)
_cell_length_c 20.0804(13)
_cell_measurement_reflns_used 5789
_cell_measurement_temperature 299(2)
_cell_measurement_theta_max 27.531
_cell_measurement_theta_min 1.948
_cell_volume 2526.8(3)
_computing_cell_refinement
;
SAINT (Bruker, 2012)
;
_computing_data_collection
;
DUO in APEX2 (Bruker, 2012)
;
_computing_data_reduction
;
SAINT (Bruker, 2012)
;
_computing_molecular_graphics
;
ORTEP-3 for Windows (Farrugia, 2012) and DIAMOND (Brandenburg & Putz,
2012)
;
_computing_publication_material
;
SHELXL2014 (Sheldrick, 2015)
;
_computing_structure_refinement
;
SHELXL2014 (Sheldrick, 2015)
;
_computing_structure_solution
;
SHELXS2014 (Sheldrick, 2008)
;
_diffrn_ambient_temperature 299(2)
_diffrn_measured_fraction_theta_full 1.000
_diffrn_measured_fraction_theta_max 0.995
_diffrn_measurement_device_type 'Bruker DUO APEXII CCD'
_diffrn_measurement_method '\f and \w scans'
_diffrn_radiation_type MoK\a
_diffrn_radiation_wavelength 0.71073
_diffrn_reflns_av_R_equivalents 0.0559
_diffrn_reflns_av_unetI/netI 0.0395
_diffrn_reflns_limit_h_max 13
_diffrn_reflns_limit_h_min -13
_diffrn_reflns_limit_k_max 15
_diffrn_reflns_limit_k_min -15
_diffrn_reflns_limit_l_max 25
_diffrn_reflns_limit_l_min -25
_diffrn_reflns_number 58280
_diffrn_reflns_theta_full 25.242
_diffrn_reflns_theta_max 27.531
_diffrn_reflns_theta_min 1.948
_exptl_absorpt_coefficient_mu 0.369
_exptl_absorpt_correction_T_max 0.7456
_exptl_absorpt_correction_T_min 0.7104
_exptl_absorpt_correction_type multi-scan
_exptl_absorpt_process_details
;
(SADABS; Bruker, 2012)
;
_exptl_crystal_colour colourless
_exptl_crystal_density_diffrn 1.316
_exptl_crystal_description block
_exptl_crystal_F_000 1056
_exptl_crystal_size_max 0.34
_exptl_crystal_size_mid 0.21
_exptl_crystal_size_min 0.11
_refine_diff_density_max 0.256
_refine_diff_density_min -0.187
_refine_ls_abs_structure_details
;
Flack <i>x</i> determined using 1538 quotients [(I+)-(I-)]/[(I+)+(I-)]
(Parsons <i>et al.</i>,  2013)
;
_refine_ls_abs_structure_Flack -0.04(2)
_refine_ls_extinction_method none
_refine_ls_goodness_of_fit_ref 1.030
_refine_ls_hydrogen_treatment constr
_refine_ls_matrix_type full
_refine_ls_number_parameters 294
_refine_ls_number_reflns 5789
_refine_ls_number_restraints 0
_refine_ls_restrained_S_all 1.030
_refine_ls_R_factor_all 0.0633
_refine_ls_R_factor_gt 0.0381
_refine_ls_shift/su_max 0.000
_refine_ls_shift/su_mean 0.000
_refine_ls_structure_factor_coef Fsqd
_refine_ls_weighting_details 'w=1/[\s^2^(Fo^2^)+(0.0393P)^2^+0.3269P] where P=(Fo^2^+2Fc^2^)/3'
_refine_ls_weighting_scheme calc
_refine_ls_wR_factor_gt 0.0796
_refine_ls_wR_factor_ref 0.0886
_reflns_number_gt 4306
_reflns_number_total 5789
_reflns_threshold_expression 'I > 2\s(I)'
_cod_data_source_file yo3060sup1.cif
_cod_data_source_block global
_cod_database_code 2021619
_shelx_space_group_comment
;
The symmetry employed for this shelxl refinement is uniquely defined
by the following loop, which should always be used as a source of
symmetry information in preference to the above space-group names.
They are only intended as comments.
;

loop_
_space_group_symop_operation_xyz
'x, y, z'
'-x+1/2, -y, z+1/2'
'-x, y+1/2, -z+1/2'
'x+1/2, -y+1/2, -z'

loop_
_atom_site_type_symbol
_atom_site_label
_atom_site_fract_x
_atom_site_fract_y
_atom_site_fract_z
_atom_site_U_iso_or_equiv
_atom_site_adp_type
_atom_site_calc_flag
_atom_site_occupancy
_atom_site_disorder_assembly
_atom_site_disorder_group
Cl Cl1 0.91689(9) 0.40874(6) 0.28176(4) 0.0521(2) Uani d 1 A 2
Cl Cl2 0.92163(8) 0.64247(6) 0.28263(4) 0.0456(2) Uani d 1 A 2
S S1' 0.41368(9) 0.18868(7) 0.16736(5) 0.0572(3) Uani d 1 A 2
O O1 0.5447(3) -0.10510(19) 0.14607(15) 0.0719(8) Uani d 1 A 2
O O2 0.7293(3) 0.0766(2) 0.02640(14) 0.0716(8) Uani d 1 A 2
O O3 0.9255(3) 0.0866(3) 0.07238(13) 0.0816(9) Uani d 1 A 2
N N1 0.6044(2) 0.3561(2) 0.15782(13) 0.0447(6) Uani d 1 A 2
N N2 0.6657(3) 0.2530(2) 0.15405(14) 0.0441(7) Uani d 1 A 2
N N3' 0.6216(2) 0.06903(19) 0.15379(14) 0.0447(7) Uani d 1 A 2
C C1 0.9428(3) 0.5258(2) 0.23193(14) 0.0334(6) Uani d 1 A 2
C C1A 1.0446(3) 0.5220(2) 0.17788(15) 0.0341(7) Uani d 1 A 2
C C2 1.1211(3) 0.6249(2) 0.16433(16) 0.0418(7) Uani d 1 A 2
H H2A 1.2050 0.6198 0.1863 0.050 Uiso calc 1 A 2
H H2B 1.0751 0.6868 0.1831 0.050 Uiso calc 1 A 2
C C3 1.1421(3) 0.6439(3) 0.08995(18) 0.0538(9) Uani d 1 A 2
H H3A 1.2185 0.6032 0.0761 0.065 Uiso calc 1 A 2
H H3B 1.1605 0.7208 0.0830 0.065 Uiso calc 1 A 2
C C4 1.0282(3) 0.6115(3) 0.04491(17) 0.0509(9) Uani d 1 A 2
H H4A 1.0515 0.6310 -0.0004 0.061 Uiso calc 1 A 2
H H4B 1.0207 0.5326 0.0464 0.061 Uiso calc 1 A 2
C C5 0.8934(3) 0.6590(2) 0.05887(15) 0.0425(8) Uani d 1 A 2
C C5A 0.8460(3) 0.6323(2) 0.13161(14) 0.0338(7) Uani d 1 A 2
H H5A 0.8799 0.6908 0.1600 0.041 Uiso calc 1 A 2
C C6 0.7006(3) 0.6342(3) 0.13993(15) 0.0406(7) Uani d 1 A 2
H H6 0.6597 0.7019 0.1379 0.049 Uiso calc 1 A 2
C C7 0.6253(3) 0.5472(2) 0.14991(15) 0.0387(7) Uani d 1 A 2
C C8 0.6826(3) 0.4371(2) 0.14911(15) 0.0357(7) Uani d 1 A 2
C C9 0.8265(3) 0.4258(2) 0.13597(16) 0.0361(7) Uani d 1 A 2
H H9A 0.8412 0.4166 0.0886 0.043 Uiso calc 1 A 2
H H9B 0.8594 0.3614 0.1585 0.043 Uiso calc 1 A 2
C C9A 0.8990(3) 0.5258(2) 0.16040(13) 0.0300(6) Uani d 1 A 2
C C10 1.1226(3) 0.4187(2) 0.16751(19) 0.0466(8) Uani d 1 A 2
H H10A 1.0659 0.3566 0.1703 0.070 Uiso calc 1 A 2
H H10B 1.1885 0.4134 0.2013 0.070 Uiso calc 1 A 2
H H10C 1.1630 0.4206 0.1244 0.070 Uiso calc 1 A 2
C C11 0.8944(4) 0.7841(3) 0.05106(19) 0.0587(10) Uani d 1 A 2
H H11A 0.9255 0.8029 0.0074 0.088 Uiso calc 1 A 2
H H11B 0.9507 0.8156 0.0840 0.088 Uiso calc 1 A 2
H H11C 0.8078 0.8119 0.0568 0.088 Uiso calc 1 A 2
C C12 0.8010(4) 0.6128(3) 0.00546(17) 0.0591(10) Uani d 1 A 2
H H12A 0.8294 0.6361 -0.0378 0.089 Uiso calc 1 A 2
H H12B 0.7143 0.6389 0.0134 0.089 Uiso calc 1 A 2
H H12C 0.8017 0.5344 0.0075 0.089 Uiso calc 1 A 2
C C13 0.4803(3) 0.5579(3) 0.1594(2) 0.0581(10) Uani d 1 A 2
H H13A 0.4360 0.5206 0.1240 0.087 Uiso calc 1 A 2
H H13B 0.4566 0.6338 0.1589 0.087 Uiso calc 1 A 2
H H13C 0.4560 0.5263 0.2013 0.087 Uiso calc 1 A 2
C C2' 0.5817(3) 0.1767(2) 0.15774(15) 0.0414(7) Uani d 1 A 2
C C4' 0.5249(3) -0.0091(3) 0.15382(17) 0.0501(9) Uani d 1 A 2
C C5' 0.3940(3) 0.0420(3) 0.1651(2) 0.0565(9) Uani d 1 A 2
H H5'A 0.3576 0.0164 0.2068 0.068 Uiso calc 1 A 2
H H5'B 0.3351 0.0218 0.1294 0.068 Uiso calc 1 A 2
C C6' 0.7568(3) 0.0426(3) 0.14311(17) 0.0479(8) Uani d 1 A 2
H H6'A 0.7701 -0.0348 0.1508 0.057 Uiso calc 1 A 2
H H6'B 0.8099 0.0826 0.1748 0.057 Uiso calc 1 A 2
C C7' 0.7990(4) 0.0707(3) 0.07342(19) 0.0493(9) Uani d 1 A 2
C C8' 0.9852(5) 0.1165(6) 0.0093(2) 0.1041(19) Uani d 1 A 2
H H8'A 1.0096 0.0512 -0.0151 0.125 Uiso calc 1 A 2
H H8'B 0.9239 0.1576 -0.0176 0.125 Uiso calc 1 A 2
C C9' 1.0974(7) 0.1811(5) 0.0221(3) 0.133(3) Uani d 1 A 2
H H9'A 1.1409 0.1969 -0.0191 0.199 Uiso calc 1 A 2
H H9'B 1.1553 0.1417 0.0510 0.199 Uiso calc 1 A 2
H H9'C 1.0718 0.2481 0.0431 0.199 Uiso calc 1 A 2

loop_
_atom_site_aniso_label
_atom_site_aniso_U_11
_atom_site_aniso_U_22
_atom_site_aniso_U_33
_atom_site_aniso_U_12
_atom_site_aniso_U_13
_atom_site_aniso_U_23
Cl1 0.0539(5) 0.0422(4) 0.0601(5) 0.0043(4) 0.0065(5) 0.0198(4)
Cl2 0.0503(5) 0.0425(4) 0.0441(4) 0.0020(4) -0.0012(4) -0.0076(3)
S1' 0.0366(5) 0.0501(5) 0.0849(7) -0.0068(4) 0.0104(5) -0.0062(4)
O1 0.076(2) 0.0378(13) 0.102(2) -0.0106(12) 0.0121(16) -0.0047(13)
O2 0.0620(19) 0.097(2) 0.0559(17) -0.0111(16) -0.0092(16) -0.0069(14)
O3 0.0451(18) 0.150(3) 0.0499(16) -0.0113(19) 0.0077(14) 0.0047(16)
N1 0.0343(15) 0.0404(13) 0.0595(17) -0.0021(13) 0.0024(13) -0.0069(12)
N2 0.0354(15) 0.0366(14) 0.0602(18) -0.0060(12) 0.0039(14) -0.0043(12)
N3' 0.0388(17) 0.0356(13) 0.0597(18) -0.0024(11) 0.0036(14) -0.0034(12)
C1 0.0333(17) 0.0264(13) 0.0404(16) 0.0001(13) -0.0001(13) 0.0027(12)
C1A 0.0274(16) 0.0292(13) 0.0456(17) 0.0018(12) 0.0017(13) 0.0024(13)
C2 0.0284(17) 0.0387(16) 0.058(2) -0.0035(13) 0.0029(15) 0.0018(14)
C3 0.041(2) 0.056(2) 0.065(2) -0.0024(17) 0.0117(18) 0.0132(18)
C4 0.052(2) 0.053(2) 0.047(2) 0.0064(17) 0.0104(17) 0.0089(16)
C5 0.049(2) 0.0374(16) 0.0415(18) 0.0039(15) -0.0017(16) 0.0042(12)
C5A 0.0336(17) 0.0287(14) 0.0391(16) 0.0035(13) -0.0022(13) 0.0010(12)
C6 0.0351(18) 0.0371(16) 0.0496(19) 0.0112(14) -0.0046(15) 0.0006(14)
C7 0.0298(17) 0.0434(17) 0.0429(18) 0.0051(13) -0.0020(14) -0.0071(13)
C8 0.0289(17) 0.0377(16) 0.0406(18) -0.0004(13) -0.0006(14) -0.0046(13)
C9 0.0288(17) 0.0292(14) 0.0501(19) 0.0032(12) 0.0006(14) -0.0034(13)
C9A 0.0245(15) 0.0264(12) 0.0392(15) 0.0025(12) 0.0007(13) -0.0014(12)
C10 0.0324(18) 0.0387(16) 0.069(2) 0.0074(14) 0.0046(17) 0.0030(15)
C11 0.073(3) 0.0444(19) 0.059(2) 0.003(2) -0.004(2) 0.0173(15)
C12 0.069(3) 0.061(2) 0.048(2) 0.007(2) -0.0091(19) 0.0008(17)
C13 0.033(2) 0.066(2) 0.075(3) 0.0113(17) -0.0009(19) -0.011(2)
C2' 0.0361(17) 0.0424(16) 0.0456(18) -0.0061(15) 0.0042(16) -0.0044(13)
C4' 0.051(2) 0.046(2) 0.054(2) -0.0124(16) 0.0059(17) 0.0001(16)
C5' 0.044(2) 0.054(2) 0.071(2) -0.0187(17) 0.0089(19) -0.0073(17)
C6' 0.040(2) 0.0479(19) 0.056(2) 0.0009(16) 0.0027(16) -0.0011(16)
C7' 0.043(2) 0.051(2) 0.053(2) -0.0010(17) 0.0023(19) -0.0078(16)
C8' 0.069(3) 0.194(6) 0.049(3) -0.023(4) 0.021(2) -0.005(3)
C9' 0.171(7) 0.148(5) 0.079(4) -0.076(5) 0.042(4) -0.027(3)

loop_
_atom_type_symbol
_atom_type_description
_atom_type_scat_dispersion_real
_atom_type_scat_dispersion_imag
_atom_type_scat_source
C C 0.0033 0.0016 'International Tables Vol C Tables 4.2.6.8 and 6.1.1.4'
H H 0.0000 0.0000 'International Tables Vol C Tables 4.2.6.8 and 6.1.1.4'
N N 0.0061 0.0033 'International Tables Vol C Tables 4.2.6.8 and 6.1.1.4'
O O 0.0106 0.0060 'International Tables Vol C Tables 4.2.6.8 and 6.1.1.4'
Cl Cl 0.1484 0.1585 'International Tables Vol C Tables 4.2.6.8 and 6.1.1.4'
S S 0.1246 0.1234 'International Tables Vol C Tables 4.2.6.8 and 6.1.1.4'

loop_
_geom_angle_atom_site_label_1
_geom_angle_atom_site_label_2
_geom_angle_atom_site_label_3
_geom_angle
C2' S1' C5' 91.40(15)
C7' O3 C8' 117.9(3)
C8 N1 N2 113.7(2)
C2' N2 N1 110.5(3)
C4' N3' C2' 116.6(3)
C4' N3' C6' 122.6(3)
C2' N3' C6' 120.5(3)
C9A C1 C1A 61.37(18)
C9A C1 Cl1 119.7(2)
C1A C1 Cl1 119.2(2)
C9A C1 Cl2 120.84(19)
C1A C1 Cl2 121.6(2)
Cl1 C1 Cl2 108.09(15)
C1 C1A C2 117.8(2)
C1 C1A C10 119.5(2)
C2 C1A C10 113.4(2)
C1 C1A C9A 59.22(18)
C2 C1A C9A 116.2(2)
C10 C1A C9A 120.6(2)
C1A C2 C3 112.2(3)
C1A C2 H2A 109.2
C3 C2 H2A 109.2
C1A C2 H2B 109.2
C3 C2 H2B 109.2
H2A C2 H2B 107.9
C2 C3 C4 115.5(3)
C2 C3 H3A 108.4
C4 C3 H3A 108.4
C2 C3 H3B 108.4
C4 C3 H3B 108.4
H3A C3 H3B 107.5
C5 C4 C3 119.1(3)
C5 C4 H4A 107.6
C3 C4 H4A 107.6
C5 C4 H4B 107.6
C3 C4 H4B 107.6
H4A C4 H4B 107.0
C4 C5 C11 110.7(3)
C4 C5 C12 106.9(3)
C11 C5 C12 107.4(3)
C4 C5 C5A 111.8(3)
C11 C5 C5A 107.7(3)
C12 C5 C5A 112.3(3)
C6 C5A C9A 109.0(2)
C6 C5A C5 114.0(2)
C9A C5A C5 114.7(2)
C6 C5A H5A 106.1
C9A C5A H5A 106.1
C5 C5A H5A 106.1
C7 C6 C5A 125.5(3)
C7 C6 H6 117.2
C5A C6 H6 117.2
C6 C7 C8 119.9(3)
C6 C7 C13 121.6(3)
C8 C7 C13 118.5(3)
N1 C8 C7 117.0(3)
N1 C8 C9 124.4(3)
C7 C8 C9 118.6(3)
C8 C9 C9A 110.5(2)
C8 C9 H9A 109.5
C9A C9 H9A 109.5
C8 C9 H9B 109.5
C9A C9 H9B 109.5
H9A C9 H9B 108.1
C1 C9A C9 117.1(2)
C1 C9A C5A 117.9(2)
C9 C9A C5A 113.1(2)
C1 C9A C1A 59.40(19)
C9 C9A C1A 121.9(2)
C5A C9A C1A 117.3(2)
C1A C10 H10A 109.5
C1A C10 H10B 109.5
H10A C10 H10B 109.5
C1A C10 H10C 109.5
H10A C10 H10C 109.5
H10B C10 H10C 109.5
C5 C11 H11A 109.5
C5 C11 H11B 109.5
H11A C11 H11B 109.5
C5 C11 H11C 109.5
H11A C11 H11C 109.5
H11B C11 H11C 109.5
C5 C12 H12A 109.5
C5 C12 H12B 109.5
H12A C12 H12B 109.5
C5 C12 H12C 109.5
H12A C12 H12C 109.5
H12B C12 H12C 109.5
C7 C13 H13A 109.5
C7 C13 H13B 109.5
H13A C13 H13B 109.5
C7 C13 H13C 109.5
H13A C13 H13C 109.5
H13B C13 H13C 109.5
N2 C2' N3' 119.6(3)
N2 C2' S1' 128.0(2)
N3' C2' S1' 112.3(2)
O1 C4' N3' 123.8(3)
O1 C4' C5' 125.3(3)
N3' C4' C5' 110.9(3)
C4' C5' S1' 108.5(2)
C4' C5' H5'A 110.0
S1' C5' H5'A 110.0
C4' C5' H5'B 110.0
S1' C5' H5'B 110.0
H5'A C5' H5'B 108.4
N3' C6' C7' 111.4(3)
N3' C6' H6'A 109.3
C7' C6' H6'A 109.3
N3' C6' H6'B 109.3
C7' C6' H6'B 109.3
H6'A C6' H6'B 108.0
O2 C7' O3 125.1(4)
O2 C7' C6' 125.4(3)
O3 C7' C6' 109.5(3)
C9' C8' O3 108.9(4)
C9' C8' H8'A 109.9
O3 C8' H8'A 109.9
C9' C8' H8'B 109.9
O3 C8' H8'B 109.9
H8'A C8' H8'B 108.3
C8' C9' H9'A 109.5
C8' C9' H9'B 109.5
H9'A C9' H9'B 109.5
C8' C9' H9'C 109.5
H9'A C9' H9'C 109.5
H9'B C9' H9'C 109.5

loop_
_geom_bond_atom_site_label_1
_geom_bond_atom_site_label_2
_geom_bond_distance
Cl1 C1 1.768(3)
Cl2 C1 1.768(3)
S1' C2' 1.744(3)
S1' C5' 1.808(3)
O1 C4' 1.203(4)
O2 C7' 1.188(4)
O3 C7' 1.315(5)
O3 C8' 1.455(5)
N1 C8 1.288(4)
N1 N2 1.413(3)
N2 C2' 1.274(4)
N3' C4' 1.380(4)
N3' C2' 1.383(4)
N3' C6' 1.442(4)
C1 C9A 1.505(4)
C1 C1A 1.508(4)
C1A C2 1.509(4)
C1A C10 1.512(4)
C1A C9A 1.538(4)
C2 C3 1.527(5)
C2 H2A 0.9700
C2 H2B 0.9700
C3 C4 1.532(5)
C3 H3A 0.9700
C3 H3B 0.9700
C4 C5 1.529(5)
C4 H4A 0.9700
C4 H4B 0.9700
C5 C11 1.539(4)
C5 C12 1.540(5)
C5 C5A 1.574(4)
C5A C6 1.504(4)
C5A C9A 1.527(4)
C5A H5A 0.9800
C6 C7 1.332(4)
C6 H6 0.9300
C7 C8 1.472(4)
C7 C13 1.508(5)
C8 C9 1.509(4)
C9 C9A 1.515(4)
C9 H9A 0.9700
C9 H9B 0.9700
C10 H10A 0.9600
C10 H10B 0.9600
C10 H10C 0.9600
C11 H11A 0.9600
C11 H11B 0.9600
C11 H11C 0.9600
C12 H12A 0.9600
C12 H12B 0.9600
C12 H12C 0.9600
C13 H13A 0.9600
C13 H13B 0.9600
C13 H13C 0.9600
C4' C5' 1.501(5)
C5' H5'A 0.9700
C5' H5'B 0.9700
C6' C7' 1.505(5)
C6' H6'A 0.9700
C6' H6'B 0.9700
C8' C9' 1.421(7)
C8' H8'A 0.9700
C8' H8'B 0.9700
C9' H9'A 0.9600
C9' H9'B 0.9600
C9' H9'C 0.9600

loop_
_geom_hbond_atom_site_label_D
_geom_hbond_atom_site_label_H
_geom_hbond_atom_site_label_A
_geom_hbond_site_symmetry_A
_geom_hbond_distance_DH
_geom_hbond_distance_HA
_geom_hbond_distance_DA
_geom_hbond_angle_DHA
C10 H10A Cl2 3_745 0.96 2.79 3.557(3) 137.4
C2 H2B Cl1 3_755 0.97 2.81 3.661(3) 147.1
